data_2211981
loop_
_publ_author_name
'Long He'

_publ_section_title
;
 1,5-Dihydroxy-1-(3-nitrophenyl)pentan-3-one
;
_journal_coeditor_code XU2180
_journal_issue 1
_journal_name_full 'Acta Crystallographica Section E'
_journal_page_first o271
_journal_page_last o272
_journal_paper_doi 10.1107/S1600536806053074
_journal_volume 63
_journal_year 2007
_chemical_formula_iupac 'C11 H13 N O5'
_chemical_formula_moiety 'C11 H13 N O5'
_chemical_formula_sum 'C11 H13 N O5'
_chemical_formula_weight 239.22
_chemical_name_systematic
;
1,5-Dihydroxy-1-(3-nitrophenyl)pentan-3-one
;
_space_group_IT_number 19
_symmetry_cell_setting orthorhombic
_symmetry_space_group_name_Hall 'P 2ac 2ab'
_symmetry_space_group_name_H-M 'P 21 21 21'
_atom_sites_solution_hydrogens geom
_atom_sites_solution_primary direct
_atom_sites_solution_secondary difmap
_audit_creation_method SHELXL-97
_cell_angle_alpha 90.00
_cell_angle_beta 90.00
_cell_angle_gamma 90.00
_cell_formula_units_Z 4
_cell_length_a 5.05210(10)
_cell_length_b 6.9787(2)
_cell_length_c 31.1510(6)
_cell_measurement_reflns_used 10500
_cell_measurement_temperature 153(2)
_cell_measurement_theta_max 27.5
_cell_measurement_theta_min 3.2
_cell_volume 1098.29(4)
_computing_cell_refinement RAPID-AUTO
_computing_data_collection 'RAPID-AUTO (Rigaku/MSC, 2004)'
_computing_data_reduction RAPID-AUTO
_computing_molecular_graphics 'SHELXTL (Bruker, 1997)'
_computing_publication_material SHELXTL
_computing_structure_refinement 'SHELXL97 (Sheldrick, 1997)'
_computing_structure_solution 'SHELXS97 (Sheldrick, 1997)'
_diffrn_ambient_temperature 153(2)
_diffrn_measured_fraction_theta_full 1.00
_diffrn_measured_fraction_theta_max 1.00
_diffrn_measurement_device_type 'Rigaku R-AXIS RAPID'
_diffrn_measurement_method \w
_diffrn_radiation_monochromator graphite
_diffrn_radiation_source 'Rotating Anode'
_diffrn_radiation_type MoK\a
_diffrn_radiation_wavelength 0.71073
_diffrn_reflns_av_R_equivalents 0.016
_diffrn_reflns_av_sigmaI/netI 0.009
_diffrn_reflns_limit_h_max 6
_diffrn_reflns_limit_h_min -6
_diffrn_reflns_limit_k_max 9
_diffrn_reflns_limit_k_min -9
_diffrn_reflns_limit_l_max 40
_diffrn_reflns_limit_l_min -40
_diffrn_reflns_number 10797
_diffrn_reflns_theta_full 27.5
_diffrn_reflns_theta_max 27.5
_diffrn_reflns_theta_min 3.2
_diffrn_standards_interval_count 0
_diffrn_standards_interval_time 0
_diffrn_standards_number 0
_exptl_absorpt_coefficient_mu 0.115
_exptl_absorpt_correction_type none
_exptl_crystal_colour colourless
_exptl_crystal_density_diffrn 1.447
_exptl_crystal_density_method 'not measured'
_exptl_crystal_description block
_exptl_crystal_F_000 504
_exptl_crystal_size_max 0.24
_exptl_crystal_size_mid 0.23
_exptl_crystal_size_min 0.15
_refine_diff_density_max 0.22
_refine_diff_density_min -0.16
_refine_ls_extinction_coef 0.025(4)
_refine_ls_extinction_expression Fc^*^=kFc[1+0.001xFc^2^\l^3^/sin(2\q)]^-1/4^
_refine_ls_extinction_method SHELXL97
_refine_ls_goodness_of_fit_ref 1.003
_refine_ls_hydrogen_treatment mixed
_refine_ls_matrix_type full
_refine_ls_number_parameters 163
_refine_ls_number_reflns 1513
_refine_ls_number_restraints 0
_refine_ls_restrained_S_all 1.003
_refine_ls_R_factor_all 0.027
_refine_ls_R_factor_gt 0.027
_refine_ls_shift/su_max 0.001
_refine_ls_shift/su_mean 0.000
_refine_ls_structure_factor_coef Fsqd
_refine_ls_weighting_details 'calc w=1/[\s^2^(Fo^2^)+(0.0486P)^2^+0.259P] where P=(Fo^2^+2Fc^2^)/3'
_refine_ls_weighting_scheme calc
_refine_ls_wR_factor_gt 0.073
_refine_ls_wR_factor_ref 0.073
_reflns_number_gt 1467
_reflns_number_total 1513
_reflns_threshold_expression I>2\s(I)
_cod_data_source_file xu2180.cif
_cod_data_source_block I
_cod_depositor_comments
;
The following automatic conversions were performed:
'_symmetry_cell_setting' value 'Orthorhombic' changed to 'orthorhombic'
according to '/home/saulius/struct/CIF-dictionaries/cif_core.dic'
dictionary named 'cif_core.dic' version 2.4.1 from 2010-06-29.

Automatic conversion script
Id: cif_fix_enum 1527 2010-12-29 10:47:43Z saulius 

The following automatic conversions were performed:

'_symmetry_cell_setting' value 'Orthorhombic' changed to
'orthorhombic' according to
/home/saulius/struct/CIF-dictionaries/cif_core.dic dictionary named
'cif_core.dic' version 2.4.1 from 2010-06-29.

Automatic conversion script
Id: cif_fix_values 1715 2011-07-08 13:25:40Z adriana 
;
_cod_database_code 2211981
_cod_database_fobs_code 2211981

loop_
_symmetry_equiv_pos_as_xyz
'x, y, z'
'-x+1/2, -y, z+1/2'
'-x, y+1/2, -z+1/2'
'x+1/2, -y+1/2, -z'

loop_
_atom_site_type_symbol
_atom_site_label
_atom_site_fract_x
_atom_site_fract_y
_atom_site_fract_z
_atom_site_U_iso_or_equiv
_atom_site_adp_type
_atom_site_calc_flag
_atom_site_refinement_flags
_atom_site_occupancy
O O1 0.0749(2) 0.32593(15) 0.59773(3) 0.0264(3) Uani d . 1
O O2 -0.1839(2) 0.63151(14) 0.55750(3) 0.0207(2) Uani d . 1
O O3 -0.1643(2) 1.19917(16) 0.51586(4) 0.0257(3) Uani d . 1
O O4 0.7515(2) -0.07638(16) 0.64335(4) 0.0299(3) Uani d . 1
O O5 1.0051(3) -0.00873(18) 0.69712(4) 0.0377(3) Uani d . 1
N N 0.8210(3) 0.02925(17) 0.67275(4) 0.0217(3) Uani d . 1
C C1 0.6788(3) 0.21105(19) 0.67907(4) 0.0175(3) Uani d . 1
C C2 0.7480(3) 0.3272(2) 0.71330(4) 0.0209(3) Uani d . 1
H H2 0.8851 0.2916 0.7326 0.025 Uiso calc R 1
C C3 0.6100(3) 0.4974(2) 0.71842(4) 0.0236(3) Uani d . 1
H H3 0.6523 0.5802 0.7416 0.028 Uiso calc R 1
C C4 0.4095(3) 0.5479(2) 0.68980(4) 0.0215(3) Uani d . 1
H H4 0.3155 0.6644 0.6939 0.026 Uiso calc R 1
C C5 0.3453(3) 0.4293(2) 0.65525(4) 0.0171(3) Uani d . 1
C C6 0.4812(3) 0.25773(19) 0.65000(4) 0.0177(3) Uani d . 1
H H6 0.4395 0.1740 0.6269 0.021 Uiso calc R 1
C C7 0.1310(3) 0.48748(19) 0.62371(4) 0.0168(3) Uani d . 1
H H7 -0.0321 0.5226 0.6401 0.020 Uiso calc R 1
C C8 0.2188(3) 0.6603(2) 0.59712(4) 0.0185(3) Uani d . 1
H H8A 0.2688 0.7658 0.6168 0.022 Uiso calc R 1
H H8B 0.3776 0.6250 0.5803 0.022 Uiso calc R 1
C C9 0.0063(3) 0.73043(19) 0.56688(4) 0.0153(3) Uani d . 1
C C10 0.0429(3) 0.9272(2) 0.54760(4) 0.0179(3) Uani d . 1
H H10A 0.1187 1.0138 0.5696 0.021 Uiso calc R 1
H H10B 0.1704 0.9189 0.5235 0.021 Uiso calc R 1
C C11 -0.2135(3) 1.0106(2) 0.53139(5) 0.0227(3) Uani d . 1
H H11A -0.2853 0.9297 0.5080 0.027 Uiso calc R 1
H H11B -0.3452 1.0148 0.5549 0.027 Uiso calc R 1
H H1O -0.039(5) 0.362(3) 0.5779(6) 0.035(6) Uiso d . 1
H H3O -0.318(5) 1.243(4) 0.5085(8) 0.057(7) Uiso d . 1

loop_
_atom_site_aniso_label
_atom_site_aniso_U_11
_atom_site_aniso_U_22
_atom_site_aniso_U_33
_atom_site_aniso_U_12
_atom_site_aniso_U_13
_atom_site_aniso_U_23
O1 0.0336(6) 0.0156(5) 0.0299(5) 0.0023(5) -0.0159(5) -0.0030(4)
O2 0.0177(5) 0.0186(4) 0.0258(5) -0.0026(4) -0.0038(4) 0.0014(4)
O3 0.0203(5) 0.0200(5) 0.0367(5) -0.0005(5) -0.0047(5) 0.0122(4)
O4 0.0342(6) 0.0223(5) 0.0332(6) 0.0075(5) -0.0067(5) -0.0061(4)
O5 0.0375(6) 0.0338(6) 0.0417(6) 0.0152(6) -0.0186(6) -0.0009(6)
N 0.0222(6) 0.0194(6) 0.0235(5) 0.0028(5) -0.0015(5) 0.0036(5)
C1 0.0173(6) 0.0171(6) 0.0183(5) 0.0010(6) 0.0014(5) 0.0037(5)
C2 0.0217(6) 0.0251(7) 0.0159(5) 0.0003(6) -0.0015(5) 0.0036(5)
C3 0.0281(7) 0.0258(7) 0.0170(6) 0.0007(7) -0.0027(6) -0.0036(6)
C4 0.0244(7) 0.0196(6) 0.0205(6) 0.0035(6) 0.0000(5) -0.0016(5)
C5 0.0176(6) 0.0171(6) 0.0166(5) 0.0006(6) -0.0003(5) 0.0025(5)
C6 0.0194(6) 0.0168(6) 0.0169(5) -0.0005(6) -0.0012(5) 0.0011(5)
C7 0.0162(6) 0.0143(6) 0.0198(5) 0.0003(5) -0.0016(5) 0.0002(5)
C8 0.0148(6) 0.0191(6) 0.0217(6) -0.0007(5) -0.0032(5) 0.0043(5)
C9 0.0135(6) 0.0161(6) 0.0162(5) 0.0015(5) 0.0015(5) -0.0006(5)
C10 0.0155(6) 0.0153(6) 0.0228(6) 0.0002(6) -0.0013(5) 0.0025(5)
C11 0.0200(7) 0.0180(6) 0.0300(6) -0.0028(6) -0.0068(6) 0.0080(6)

loop_
_atom_type_symbol
_atom_type_description
_atom_type_scat_dispersion_real
_atom_type_scat_dispersion_imag
_atom_type_scat_source
C C 0.0033 0.0000 'International Tables Vol C Tables 4.2.6.8 and 6.1.1.4'
H H 0.0000 0.0000 'International Tables Vol C Tables 4.2.6.8 and 6.1.1.4'
N N 0.0061 0.0000 'International Tables Vol C Tables 4.2.6.8 and 6.1.1.4'
O O 0.0106 0.0000 'International Tables Vol C Tables 4.2.6.8 and 6.1.1.4'

loop_
_geom_angle_atom_site_label_1
_geom_angle_atom_site_label_2
_geom_angle_atom_site_label_3
_geom_angle
C7 O1 H1O 107.8(14)
C11 O3 H3O 105(2)
O4 N O5 123.21(13)
O4 N C1 118.59(12)
O5 N C1 118.20(12)
C2 C1 C6 123.17(13)
C2 C1 N 119.01(12)
C6 C1 N 117.82(12)
C1 C2 C3 117.60(13)
C1 C2 H2 121.2
C3 C2 H2 121.2
C2 C3 C4 120.56(13)
C2 C3 H3 119.7
C4 C3 H3 119.7
C3 C4 C5 120.78(14)
C3 C4 H4 119.6
C5 C4 H4 119.6
C6 C5 C4 119.11(13)
C6 C5 C7 120.45(12)
C4 C5 C7 120.43(12)
C1 C6 C5 118.77(12)
C1 C6 H6 120.6
C5 C6 H6 120.6
O1 C7 C5 107.45(11)
O1 C7 C8 112.11(11)
C5 C7 C8 110.78(11)
O1 C7 H7 108.8
C5 C7 H7 108.8
C8 C7 H7 108.8
C9 C8 C7 112.79(11)
C9 C8 H8A 109.0
C7 C8 H8A 109.0
C9 C8 H8B 109.0
C7 C8 H8B 109.0
H8A C8 H8B 107.8
O2 C9 C8 121.78(12)
O2 C9 C10 121.08(12)
C8 C9 C10 117.11(11)
C11 C10 C9 112.27(11)
C11 C10 H10A 109.2
C9 C10 H10A 109.1
C11 C10 H10B 109.1
C9 C10 H10B 109.2
H10A C10 H10B 107.9
O3 C11 C10 108.71(12)
O3 C11 H11A 109.9
C10 C11 H11A 109.9
O3 C11 H11B 109.9
C10 C11 H11B 109.9
H11A C11 H11B 108.3

loop_
_geom_bond_atom_site_label_1
_geom_bond_atom_site_label_2
_geom_bond_distance
O1 C7 1.4164(16)
O1 H1O 0.88(2)
O2 C9 1.2185(17)
O3 C11 1.4242(17)
O3 H3O 0.86(3)
O4 N 1.2268(16)
O5 N 1.2296(16)
N C1 1.4711(18)
C1 C2 1.3843(19)
C1 C6 1.3869(18)
C2 C3 1.386(2)
C2 H2 0.9500
C3 C4 1.395(2)
C3 H3 0.9500
C4 C5 1.3958(19)
C4 H4 0.9500
C5 C6 1.3900(19)
C5 C7 1.5172(18)
C6 H6 0.9500
C7 C8 1.5289(18)
C7 H7 1.0000
C8 C9 1.5097(18)
C8 H8A 0.9900
C8 H8B 0.9900
C9 C10 1.5100(18)
C10 C11 1.5073(19)
C10 H10A 0.9900
C10 H10B 0.9900
C11 H11A 0.9900
C11 H11B 0.9900

loop_
_geom_hbond_atom_site_label_D
_geom_hbond_atom_site_label_H
_geom_hbond_atom_site_label_A
_geom_hbond_site_symmetry_A
_geom_hbond_distance_DH
_geom_hbond_distance_HA
_geom_hbond_distance_DA
_geom_hbond_angle_DHA
O1 H1O O2 . 0.88(2) 2.12(2) 2.7977(15) 133.6(19)
O1 H1O O3 1_545 0.88(2) 2.33(2) 2.9577(15) 128.5(18)
O3 H3O O3 4_476 0.86(3) 1.95(3) 2.8036(9) 169(3)
C8 H8B O2 1_655 0.99 2.33 3.2664(18) 158
C10 H10A O1 1_565 0.99 2.36 3.1949(17) 142

loop_
_geom_torsion_atom_site_label_1
_geom_torsion_atom_site_label_2
_geom_torsion_atom_site_label_3
_geom_torsion_atom_site_label_4
_geom_torsion
O4 N C1 C2 177.17(13)
O5 N C1 C2 -3.27(19)
O4 N C1 C6 -3.07(19)
O5 N C1 C6 176.49(13)
C6 C1 C2 C3 0.4(2)
N C1 C2 C3 -179.88(12)
C1 C2 C3 C4 -0.1(2)
C2 C3 C4 C5 -0.6(2)
C3 C4 C5 C6 1.0(2)
C3 C4 C5 C7 -178.65(13)
C2 C1 C6 C5 0.1(2)
N C1 C6 C5 -179.68(12)
C4 C5 C6 C1 -0.8(2)
C7 C5 C6 C1 178.91(12)
C6 C5 C7 O1 11.47(17)
C4 C5 C7 O1 -168.85(13)
C6 C5 C7 C8 -111.30(14)
C4 C5 C7 C8 68.38(16)
O1 C7 C8 C9 63.08(15)
C5 C7 C8 C9 -176.89(11)
C7 C8 C9 O2 -16.94(18)
C7 C8 C9 C10 164.78(11)
O2 C9 C10 C11 21.99(17)
C8 C9 C10 C11 -159.71(12)
C9 C10 C11 O3 176.99(11)

loop_
_cod_related_entry_id
_cod_related_entry_database
_cod_related_entry_code
1 ChemSpider 21178044
